data_7007182
loop_
_publ_author_name
'Salmon, Lionel'
'Thu\'ery, Pierre'
'Asfari, Zouhair'
'Ephritikhine, Michel'

_publ_section_title
;
 Synthesis, crystal structure and reactivity of uranium(IV) complexes
 with p-tert-butylcalix[4]arene ligands.
;
_journal_issue 24
_journal_name_full 'Dalton transactions (Cambridge, England : 2003)'
_journal_page_first 3006
_journal_page_last 3014
_journal_paper_doi 10.1039/b601237j
_journal_year 2006
_chemical_formula_sum 'C57 H74 O8.25 U'
_chemical_formula_weight 1129.19
_space_group_IT_number 2
_symmetry_cell_setting triclinic
_symmetry_space_group_name_Hall '-P 1'
_symmetry_space_group_name_H-M 'P -1'
_atom_sites_solution_hydrogens geom
_atom_sites_solution_primary patter
_atom_sites_solution_secondary difmap
_audit_creation_method SHELXL-97
_cell_angle_alpha 93.687(4)
_cell_angle_beta 104.607(4)
_cell_angle_gamma 95.635(4)
_cell_formula_units_Z 4
_cell_length_a 13.6389(6)
_cell_length_b 17.5399(13)
_cell_length_c 23.6723(18)
_cell_measurement_reflns_used 157072
_cell_measurement_temperature 100(2)
_cell_measurement_theta_max 25.68
_cell_measurement_theta_min 3.00
_cell_volume 5430.1(6)
_computing_cell_refinement 'HKL2000 (Otwinowski & Minor, 1997)'
_computing_data_collection 'COLLECT (Hooft, 1998)'
_computing_data_reduction 'HKL2000 (Otwinowski & Minor, 1997)'
_computing_molecular_graphics 'SHELXTL (Sheldrick, 1999)'
_computing_publication_material 'SHELXTL (Sheldrick, 1999); PLATON (Spek, 2003)'
_computing_structure_refinement 'SHELXL-97 (Sheldrick, 1997)'
_computing_structure_solution 'SHELXS-97 (Sheldrick, 1997)'
_diffrn_ambient_temperature 100(2)
_diffrn_measured_fraction_theta_full 0.996
_diffrn_measured_fraction_theta_max 0.996
_diffrn_measurement_device_type 'Nonius Kappa-CCD area-detector diffractometer'
_diffrn_measurement_method 'two \f and six \w scans with 2\% steps'
_diffrn_radiation_monochromator graphite
_diffrn_radiation_source 'fine-focus sealed tube'
_diffrn_radiation_type MoK\a
_diffrn_radiation_wavelength 0.71073
_diffrn_reflns_av_R_equivalents 0.0711
_diffrn_reflns_av_sigmaI/netI 0.0909
_diffrn_reflns_limit_h_max 16
_diffrn_reflns_limit_h_min -16
_diffrn_reflns_limit_k_max 21
_diffrn_reflns_limit_k_min -21
_diffrn_reflns_limit_l_max 28
_diffrn_reflns_limit_l_min -28
_diffrn_reflns_number 157072
_diffrn_reflns_theta_full 25.68
_diffrn_reflns_theta_max 25.68
_diffrn_reflns_theta_min 3.00
_diffrn_standards_decay_% 0
_diffrn_standards_interval_time 0
_diffrn_standards_number 0
_exptl_absorpt_coefficient_mu 3.040
_exptl_absorpt_correction_T_max 0.808
_exptl_absorpt_correction_T_min 0.711
_exptl_absorpt_correction_type refdelf
_exptl_absorpt_process_details 'SCALEPACK (Otwinowski & Minor, 1997)'
_exptl_crystal_colour 'translucent light green'
_exptl_crystal_density_diffrn 1.381
_exptl_crystal_density_meas ?
_exptl_crystal_description platelet
_exptl_crystal_F_000 2296
_exptl_crystal_size_max 0.23
_exptl_crystal_size_mid 0.14
_exptl_crystal_size_min 0.07
_refine_diff_density_max 2.635
_refine_diff_density_min -1.477
_refine_diff_density_rms 0.393
_refine_ls_extinction_method none
_refine_ls_goodness_of_fit_ref 1.000
_refine_ls_hydrogen_treatment constr
_refine_ls_matrix_type full
_refine_ls_number_parameters 1252
_refine_ls_number_reflns 20550
_refine_ls_number_restraints 83
_refine_ls_restrained_S_all 1.002
_refine_ls_R_factor_all 0.0838
_refine_ls_R_factor_gt 0.0589
_refine_ls_shift/su_max 0.002
_refine_ls_shift/su_mean 0.000
_refine_ls_structure_factor_coef Fsqd
_refine_ls_weighting_details 'calc w=1/[\s^2^(Fo^2^)+(0.0914P)^2^] where P=(Fo^2^+2Fc^2^)/3'
_refine_ls_weighting_scheme calc
_refine_ls_wR_factor_gt 0.1405
_refine_ls_wR_factor_ref 0.1522
_reflns_number_gt 15188
_reflns_number_total 20550
_reflns_threshold_expression >2sigma(I)
_cod_data_source_file b601237j.txt
_cod_data_source_block 3.0.25thf
_cod_database_code 7007182

loop_
_symmetry_equiv_pos_as_xyz
'x, y, z'
'-x, -y, -z'

loop_
_atom_site_label
_atom_site_type_symbol
_atom_site_fract_x
_atom_site_fract_y
_atom_site_fract_z
_atom_site_U_iso_or_equiv
_atom_site_adp_type
_atom_site_occupancy
_atom_site_symmetry_multiplicity
_atom_site_calc_flag
_atom_site_refinement_flags
_atom_site_disorder_assembly
_atom_site_disorder_group
U1 U 0.559667(18) 0.762884(14) 0.431899(11) 0.01706(9) Uani 1 1 d . . .
O1A O 0.3976(3) 0.7622(3) 0.3975(2) 0.0209(11) Uani 1 1 d . . .
O2A O 0.5062(3) 0.6340(3) 0.3653(2) 0.0194(10) Uani 1 1 d . . .
O3A O 0.6004(4) 0.7854(3) 0.3515(2) 0.0218(11) Uani 1 1 d . . .
O4A O 0.5339(3) 0.9071(2) 0.4239(2) 0.0160(10) Uani 1 1 d . . .
O5A O 0.5396(4) 0.8203(3) 0.5227(2) 0.0213(11) Uani 1 1 d . . .
O6A O 0.5035(4) 0.6659(3) 0.4845(2) 0.0246(11) Uani 1 1 d . . .
O7A O 0.6900(4) 0.6832(3) 0.4512(2) 0.0241(11) Uani 1 1 d . . .
O8A O 0.7187(3) 0.8399(3) 0.4745(2) 0.0212(11) Uani 1 1 d . . .
C1A C 0.2476(5) 0.8260(4) 0.3830(3) 0.0196(15) Uani 1 1 d . . .
C2A C 0.2958(5) 0.7589(4) 0.3782(3) 0.0213(15) Uani 1 1 d . . .
C3A C 0.2362(5) 0.6888(4) 0.3537(3) 0.0219(15) Uani 1 1 d . . .
C4A C 0.1316(5) 0.6890(4) 0.3330(3) 0.0227(16) Uani 1 1 d . . .
H4A H 0.0920 0.6427 0.3168 0.027 Uiso 1 1 calc R . .
C5A C 0.0828(5) 0.7546(4) 0.3352(3) 0.0235(16) Uani 1 1 d . . .
C6A C 0.1435(5) 0.8228(4) 0.3609(3) 0.0238(16) Uani 1 1 d . . .
H6A H 0.1128 0.8675 0.3632 0.029 Uiso 1 1 calc R . .
C7A C -0.0328(5) 0.7518(4) 0.3066(4) 0.0282(17) Uani 1 1 d . . .
C8A C -0.0918(6) 0.6871(5) 0.3296(5) 0.047(2) Uani 1 1 d . . .
H8A1 H -0.0786 0.6381 0.3144 0.071 Uiso 1 1 calc R . .
H8A2 H -0.1636 0.6912 0.3171 0.071 Uiso 1 1 calc R . .
H8A3 H -0.0702 0.6913 0.3717 0.071 Uiso 1 1 calc R . .
C9A C -0.0512(7) 0.7353(6) 0.2399(4) 0.045(2) Uani 1 1 d . . .
H9A1 H -0.0186 0.7775 0.2248 0.068 Uiso 1 1 calc R . .
H9A2 H -0.1232 0.7292 0.2216 0.068 Uiso 1 1 calc R . .
H9A3 H -0.0233 0.6890 0.2316 0.068 Uiso 1 1 calc R . .
C10A C -0.0744(6) 0.8269(5) 0.3190(4) 0.040(2) Uani 1 1 d . . .
H10A H -0.0539 0.8420 0.3603 0.060 Uiso 1 1 calc R . .
H10B H -0.1476 0.8196 0.3058 0.060 Uiso 1 1 calc R . .
H10C H -0.0481 0.8662 0.2985 0.060 Uiso 1 1 calc R . .
C11A C 0.2880(5) 0.6175(4) 0.3476(3) 0.0215(15) Uani 1 1 d . . .
H11A H 0.2379 0.5723 0.3404 0.026 Uiso 1 1 calc R . .
H11B H 0.3388 0.6133 0.3839 0.026 Uiso 1 1 calc R . .
C12A C 0.3388(5) 0.6209(4) 0.2975(3) 0.0193(15) Uani 1 1 d . . .
C13A C 0.4442(5) 0.6317(4) 0.3073(3) 0.0200(15) Uani 1 1 d . . .
C14A C 0.4919(5) 0.6398(4) 0.2614(3) 0.0192(15) Uani 1 1 d . . .
C15A C 0.4297(6) 0.6350(4) 0.2046(3) 0.0254(16) Uani 1 1 d . . .
H15A H 0.4598 0.6400 0.1737 0.030 Uiso 1 1 calc R . .
C16A C 0.3232(6) 0.6230(4) 0.1925(3) 0.0263(17) Uani 1 1 d . . .
C17A C 0.2793(6) 0.6167(4) 0.2392(3) 0.0242(16) Uani 1 1 d . . .
H17A H 0.2086 0.6096 0.2317 0.029 Uiso 1 1 calc R . .
C18A C 0.2583(6) 0.6152(5) 0.1283(3) 0.0320(19) Uani 1 1 d . . .
C19A C 0.1452(7) 0.6127(7) 0.1233(5) 0.065(3) Uani 1 1 d U . .
H19A H 0.1234 0.5699 0.1423 0.097 Uiso 1 1 calc R . .
H19B H 0.1082 0.6070 0.0827 0.097 Uiso 1 1 calc R . .
H19C H 0.1321 0.6597 0.1417 0.097 Uiso 1 1 calc R . .
C20A C 0.2883(7) 0.6827(5) 0.0956(4) 0.053(3) Uani 1 1 d . . .
H20A H 0.2454 0.6775 0.0562 0.080 Uiso 1 1 calc R . .
H20B H 0.3583 0.6828 0.0945 0.080 Uiso 1 1 calc R . .
H20C H 0.2802 0.7302 0.1154 0.080 Uiso 1 1 calc R . .
C21A C 0.2779(9) 0.5400(6) 0.0977(5) 0.065(3) Uani 1 1 d U . .
H21A H 0.2663 0.4979 0.1200 0.098 Uiso 1 1 calc R . .
H21B H 0.3471 0.5445 0.0948 0.098 Uiso 1 1 calc R . .
H21C H 0.2323 0.5310 0.0591 0.098 Uiso 1 1 calc R . .
C22A C 0.6052(5) 0.6577(4) 0.2722(3) 0.0211(15) Uani 1 1 d . . .
H22A H 0.6294 0.6232 0.2464 0.025 Uiso 1 1 calc R . .
H22B H 0.6382 0.6495 0.3123 0.025 Uiso 1 1 calc R . .
C23A C 0.6333(5) 0.7409(4) 0.2613(3) 0.0172(14) Uani 1 1 d . . .
C24A C 0.6263(5) 0.8004(4) 0.3017(3) 0.0187(15) Uani 1 1 d . . .
C25A C 0.6491(5) 0.8768(4) 0.2908(3) 0.0156(14) Uani 1 1 d . . .
C26A C 0.6747(5) 0.8925(4) 0.2397(3) 0.0226(16) Uani 1 1 d . . .
H26A H 0.6892 0.9436 0.2331 0.027 Uiso 1 1 calc R . .
C27A C 0.6796(5) 0.8340(4) 0.1972(3) 0.0216(15) Uani 1 1 d . . .
C28A C 0.6585(5) 0.7592(4) 0.2096(3) 0.0244(16) Uani 1 1 d . . .
H28A H 0.6612 0.7192 0.1825 0.029 Uiso 1 1 calc R . .
C29A C 0.7032(6) 0.8572(5) 0.1401(4) 0.0309(18) Uani 1 1 d . . .
C30A C 0.6234(7) 0.9084(5) 0.1101(4) 0.044(2) Uani 1 1 d . . .
H30A H 0.5568 0.8796 0.1001 0.066 Uiso 1 1 calc R . .
H30B H 0.6392 0.9246 0.0751 0.066 Uiso 1 1 calc R . .
H30C H 0.6246 0.9527 0.1363 0.066 Uiso 1 1 calc R . .
C31A C 0.6977(8) 0.7863(5) 0.0972(4) 0.045(2) Uani 1 1 d . . .
H31A H 0.7471 0.7537 0.1148 0.068 Uiso 1 1 calc R . .
H31B H 0.7119 0.8026 0.0618 0.068 Uiso 1 1 calc R . .
H31C H 0.6306 0.7585 0.0881 0.068 Uiso 1 1 calc R . .
C32A C 0.8091(7) 0.9024(5) 0.1527(4) 0.046(2) Uani 1 1 d . . .
H32A H 0.8101 0.9504 0.1749 0.069 Uiso 1 1 calc R . .
H32B H 0.8251 0.9121 0.1164 0.069 Uiso 1 1 calc R . .
H32C H 0.8587 0.8730 0.1748 0.069 Uiso 1 1 calc R . .
C33A C 0.6366(5) 0.9408(4) 0.3336(3) 0.0182(14) Uani 1 1 d . . .
H33A H 0.6697 0.9892 0.3261 0.022 Uiso 1 1 calc R . .
H33B H 0.6687 0.9303 0.3734 0.022 Uiso 1 1 calc R . .
C34A C 0.5241(5) 0.9467(4) 0.3271(3) 0.0194(15) Uani 1 1 d . . .
C35A C 0.4769(5) 0.9288(4) 0.3708(3) 0.0180(14) Uani 1 1 d . . .
C36A C 0.3702(5) 0.9273(4) 0.3614(3) 0.0195(15) Uani 1 1 d . . .
C37A C 0.3150(5) 0.9463(4) 0.3076(3) 0.0199(15) Uani 1 1 d . . .
H37A H 0.2450 0.9466 0.3014 0.024 Uiso 1 1 calc R . .
C38A C 0.3590(5) 0.9651(4) 0.2619(3) 0.0236(16) Uani 1 1 d . . .
C39A C 0.4654(6) 0.9654(4) 0.2742(3) 0.0232(16) Uani 1 1 d . . .
H39A H 0.4978 0.9788 0.2455 0.028 Uiso 1 1 calc R . .
C40A C 0.2924(5) 0.9786(4) 0.2018(3) 0.0281(17) Uani 1 1 d . . .
C41A C 0.3541(7) 1.0152(6) 0.1636(4) 0.052(3) Uani 1 1 d . . .
H41A H 0.3872 1.0646 0.1821 0.077 Uiso 1 1 calc R . .
H41B H 0.3096 1.0214 0.1261 0.077 Uiso 1 1 calc R . .
H41C H 0.4045 0.9829 0.1584 0.077 Uiso 1 1 calc R . .
C42A C 0.2394(8) 0.9010(5) 0.1719(4) 0.056(3) Uani 1 1 d . . .
H42A H 0.2895 0.8686 0.1661 0.084 Uiso 1 1 calc R . .
H42B H 0.1946 0.9079 0.1347 0.084 Uiso 1 1 calc R . .
H42C H 0.2005 0.8772 0.1961 0.084 Uiso 1 1 calc R . .
C43A C 0.2118(7) 1.0316(6) 0.2083(4) 0.045(2) Uani 1 1 d . . .
H43A H 0.1681 1.0078 0.2298 0.067 Uiso 1 1 calc R . .
H43B H 0.1719 1.0402 0.1701 0.067 Uiso 1 1 calc R . .
H43C H 0.2452 1.0798 0.2289 0.067 Uiso 1 1 calc R . .
C44A C 0.3160(5) 0.9011(4) 0.4066(3) 0.0195(15) Uani 1 1 d . . .
H44A H 0.2751 0.9401 0.4156 0.023 Uiso 1 1 calc R . .
H44B H 0.3658 0.8936 0.4425 0.023 Uiso 1 1 calc R . .
C45A C 0.5272(5) 0.5589(4) 0.3817(3) 0.0249(16) Uani 1 1 d . . .
H45A H 0.4642 0.5275 0.3792 0.037 Uiso 1 1 calc R . .
H45B H 0.5693 0.5630 0.4212 0.037 Uiso 1 1 calc R . .
H45C H 0.5620 0.5358 0.3558 0.037 Uiso 1 1 calc R . .
C46A C 0.5907(6) 0.9713(4) 0.4642(3) 0.0257(16) Uani 1 1 d . . .
H46A H 0.6485 0.9910 0.4510 0.038 Uiso 1 1 calc R . .
H46B H 0.6139 0.9544 0.5026 0.038 Uiso 1 1 calc R . .
H46C H 0.5476 1.0111 0.4656 0.038 Uiso 1 1 calc R . .
C47A C 0.4955(7) 0.8599(4) 0.6104(3) 0.0307(18) Uani 1 1 d . . .
H47A H 0.5412 0.9045 0.6088 0.046 Uiso 1 1 calc R . .
H47B H 0.5172 0.8398 0.6477 0.046 Uiso 1 1 calc R . .
H47C H 0.4277 0.8738 0.6052 0.046 Uiso 1 1 calc R . .
C48A C 0.4964(5) 0.7994(4) 0.5622(3) 0.0210(15) Uani 1 1 d . . .
C49A C 0.4534(6) 0.7243(4) 0.5641(3) 0.0268(17) Uani 1 1 d . . .
H49A H 0.4202 0.7151 0.5932 0.032 Uiso 1 1 calc R . .
C50A C 0.4569(5) 0.6627(4) 0.5254(3) 0.0177(14) Uani 1 1 d . . .
C51A C 0.4094(6) 0.5835(4) 0.5315(4) 0.0328(19) Uani 1 1 d . . .
H51A H 0.3498 0.5691 0.4995 0.049 Uiso 1 1 calc R . .
H51B H 0.3905 0.5835 0.5679 0.049 Uiso 1 1 calc R . .
H51C H 0.4576 0.5473 0.5309 0.049 Uiso 1 1 calc R . .
C52A C 0.8356(6) 0.6164(4) 0.4577(4) 0.0321(19) Uani 1 1 d . . .
H52A H 0.8345 0.5903 0.4919 0.048 Uiso 1 1 calc R . .
H52B H 0.9049 0.6282 0.4558 0.048 Uiso 1 1 calc R . .
H52C H 0.7979 0.5840 0.4233 0.048 Uiso 1 1 calc R . .
C53A C 0.7867(5) 0.6914(4) 0.4608(3) 0.0224(15) Uani 1 1 d U . .
C54A C 0.8495(6) 0.7605(4) 0.4744(3) 0.0240(16) Uani 1 1 d . . .
H54A H 0.9193 0.7608 0.4789 0.029 Uiso 1 1 calc R . .
C55A C 0.8090(5) 0.8315(4) 0.4816(3) 0.0226(15) Uani 1 1 d U . .
C56A C 0.8856(6) 0.9032(4) 0.4987(4) 0.0318(19) Uani 1 1 d . . .
H56A H 0.9032 0.9203 0.4644 0.048 Uiso 1 1 calc R . .
H56B H 0.9459 0.8917 0.5263 0.048 Uiso 1 1 calc R . .
H56C H 0.8563 0.9430 0.5163 0.048 Uiso 1 1 calc R . .
U2 U 0.040762(18) 0.728878(14) 0.648982(11) 0.01747(9) Uani 1 1 d . . .
O1B O 0.0048(4) 0.7244(3) 0.7326(2) 0.0229(11) Uani 1 1 d . . .
O2B O 0.1226(3) 0.8643(3) 0.7029(2) 0.0202(10) Uani 1 1 d . . .
O3B O 0.2000(3) 0.7153(3) 0.6799(2) 0.0208(10) Uani 1 1 d . . .
O4B O 0.0406(3) 0.5847(2) 0.6703(2) 0.0225(11) Uani 1 1 d . . .
O5B O -0.1206(3) 0.6608(3) 0.6068(2) 0.0230(11) Uani 1 1 d . . .
O6B O -0.0825(3) 0.8169(3) 0.6317(2) 0.0237(11) Uani 1 1 d . . .
O7B O 0.0921(4) 0.8119(3) 0.5839(2) 0.0222(11) Uani 1 1 d . . .
O8B O 0.0604(4) 0.6541(3) 0.5660(2) 0.0219(11) Uani 1 1 d . . .
C1B C -0.0474(5) 0.6539(4) 0.8051(3) 0.0229(16) Uani 1 1 d . . .
C2B C -0.0184(5) 0.7237(4) 0.7845(3) 0.0204(15) Uani 1 1 d . . .
C3B C -0.0113(5) 0.7929(4) 0.8188(3) 0.0223(16) Uani 1 1 d . . .
C4B C -0.0325(5) 0.7909(4) 0.8732(3) 0.0228(16) Uani 1 1 d . . .
H4B H -0.0291 0.8372 0.8956 0.027 Uiso 1 1 calc R . .
C5B C -0.0589(5) 0.7218(4) 0.8959(3) 0.0245(16) Uani 1 1 d . . .
C6B C -0.0666(5) 0.6550(4) 0.8606(3) 0.0238(16) Uani 1 1 d . . .
H6B H -0.0853 0.6085 0.8741 0.029 Uiso 1 1 calc R . .
C7B C -0.0715(6) 0.7242(5) 0.9581(4) 0.035(2) Uani 1 1 d . . .
C8B C 0.0282(7) 0.7617(6) 1.0011(4) 0.048(2) Uani 1 1 d . . .
H8B1 H 0.0832 0.7335 0.9971 0.072 Uiso 1 1 calc R . .
H8B2 H 0.0214 0.7613 1.0405 0.072 Uiso 1 1 calc R . .
H8B3 H 0.0422 0.8139 0.9927 0.072 Uiso 1 1 calc R . .
C9B C -0.1595(8) 0.7719(6) 0.9630(4) 0.053(3) Uani 1 1 d . . .
H9B1 H -0.1526 0.8187 0.9447 0.080 Uiso 1 1 calc R . .
H9B2 H -0.1566 0.7839 1.0035 0.080 Uiso 1 1 calc R . .
H9B3 H -0.2238 0.7426 0.9436 0.080 Uiso 1 1 calc R . .
C10B C -0.0945(8) 0.6438(5) 0.9763(4) 0.051(3) Uani 1 1 d . . .
H10D H -0.1515 0.6163 0.9474 0.076 Uiso 1 1 calc R . .
H10E H -0.1106 0.6480 1.0135 0.076 Uiso 1 1 calc R . .
H10F H -0.0359 0.6166 0.9795 0.076 Uiso 1 1 calc R . .
C11B C 0.0266(5) 0.8672(4) 0.7992(3) 0.0221(15) Uani 1 1 d . . .
H11C H 0.0113 0.9101 0.8221 0.027 Uiso 1 1 calc R . .
H11D H -0.0074 0.8703 0.7583 0.027 Uiso 1 1 calc R . .
C12B C 0.1428(5) 0.8716(4) 0.8072(3) 0.0201(15) Uani 1 1 d . . .
C13B C 0.1858(5) 0.8676(4) 0.7604(3) 0.0186(15) Uani 1 1 d . . .
C14B C 0.2898(5) 0.8625(4) 0.7685(3) 0.0213(15) Uani 1 1 d . . .
C15B C 0.3493(6) 0.8635(4) 0.8255(3) 0.0250(16) Uani 1 1 d . . .
H15B H 0.4189 0.8606 0.8314 0.030 Uiso 1 1 calc R . .
C16B C 0.3100(6) 0.8687(4) 0.8739(3) 0.0240(16) Uani 1 1 d . . .
C17B C 0.2050(5) 0.8722(4) 0.8635(3) 0.0226(16) Uani 1 1 d . . .
H17B H 0.1762 0.8750 0.8951 0.027 Uiso 1 1 calc R . .
C18B C 0.3758(6) 0.8629(5) 0.9359(3) 0.0315(18) Uani 1 1 d . . .
C19B C 0.3779(9) 0.7784(6) 0.9451(5) 0.065(3) Uani 1 1 d U . .
H19D H 0.3112 0.7561 0.9459 0.098 Uiso 1 1 calc R . .
H19E H 0.4258 0.7730 0.9816 0.098 Uiso 1 1 calc R . .
H19F H 0.3980 0.7526 0.9136 0.098 Uiso 1 1 calc R . .
C20B C 0.4854(7) 0.9009(7) 0.9432(4) 0.062(3) Uani 1 1 d . . .
H20D H 0.5230 0.9029 0.9835 0.093 Uiso 1 1 calc R . .
H20E H 0.4835 0.9522 0.9313 0.093 Uiso 1 1 calc R . .
H20F H 0.5180 0.8713 0.9193 0.093 Uiso 1 1 calc R . .
C21B C 0.3375(7) 0.9014(6) 0.9834(4) 0.050(3) Uani 1 1 d . . .
H21D H 0.2719 0.8759 0.9832 0.075 Uiso 1 1 calc R . .
H21E H 0.3317 0.9544 0.9766 0.075 Uiso 1 1 calc R . .
H21F H 0.3846 0.8986 1.0208 0.075 Uiso 1 1 calc R . .
C22B C 0.3383(5) 0.8496(4) 0.7173(3) 0.0188(15) Uani 1 1 d . . .
H22C H 0.2892 0.8549 0.6806 0.023 Uiso 1 1 calc R . .
H22D H 0.3966 0.8881 0.7217 0.023 Uiso 1 1 calc R . .
C23B C 0.3723(5) 0.7696(4) 0.7164(3) 0.0194(15) Uani 1 1 d . . .
C24B C 0.3002(5) 0.7054(4) 0.6976(3) 0.0186(15) Uani 1 1 d . . .
C25B C 0.3300(5) 0.6318(4) 0.6976(3) 0.0213(15) Uani 1 1 d . . .
C26B C 0.4329(5) 0.6238(4) 0.7193(3) 0.0225(15) Uani 1 1 d . . .
H26B H 0.4524 0.5745 0.7203 0.027 Uiso 1 1 calc R . .
C27B C 0.5080(5) 0.6861(4) 0.7397(3) 0.0227(16) Uani 1 1 d . . .
C28B C 0.4751(5) 0.7590(4) 0.7378(3) 0.0222(15) Uani 1 1 d . . .
H28B H 0.5230 0.8020 0.7513 0.027 Uiso 1 1 calc R . .
C29B C 0.6195(6) 0.6735(5) 0.7690(4) 0.0289(17) Uani 1 1 d . . .
C30B C 0.6920(6) 0.7478(5) 0.7770(5) 0.046(2) Uani 1 1 d . . .
H30D H 0.6857 0.7684 0.7398 0.069 Uiso 1 1 calc R . .
H30E H 0.7609 0.7371 0.7924 0.069 Uiso 1 1 calc R . .
H30F H 0.6750 0.7845 0.8038 0.069 Uiso 1 1 calc R . .
C31B C 0.6541(7) 0.6135(6) 0.7310(5) 0.065(3) Uani 1 1 d U . .
H31D H 0.6158 0.5644 0.7305 0.097 Uiso 1 1 calc R . .
H31E H 0.7254 0.6100 0.7468 0.097 Uiso 1 1 calc R . .
H31F H 0.6428 0.6283 0.6917 0.097 Uiso 1 1 calc R . .
C32B C 0.6229(7) 0.6447(7) 0.8291(5) 0.060(3) Uani 1 1 d . . .
H32D H 0.5840 0.6748 0.8487 0.090 Uiso 1 1 calc R . .
H32E H 0.6924 0.6496 0.8523 0.090 Uiso 1 1 calc R . .
H32F H 0.5945 0.5917 0.8242 0.090 Uiso 1 1 calc R . .
C33B C 0.2504(5) 0.5631(4) 0.6799(3) 0.0226(16) Uani 1 1 d . . .
H33C H 0.2819 0.5180 0.6715 0.027 Uiso 1 1 calc R . .
H33D H 0.1998 0.5717 0.6447 0.027 Uiso 1 1 calc R . .
C34B C 0.1988(5) 0.5493(4) 0.7286(3) 0.0193(15) Uani 1 1 d . . .
C35B C 0.0984(5) 0.5634(4) 0.7241(3) 0.0217(15) Uani 1 1 d . . .
C36B C 0.0538(5) 0.5571(4) 0.7708(3) 0.0212(15) Uani 1 1 d . . .
C37B C 0.1119(6) 0.5346(4) 0.8231(3) 0.0282(17) Uani 1 1 d . . .
H37B H 0.0831 0.5304 0.8546 0.034 Uiso 1 1 calc R . .
C38B C 0.2121(6) 0.5182(4) 0.8296(3) 0.0236(16) Uani 1 1 d . . .
C39B C 0.2543(5) 0.5272(4) 0.7811(3) 0.0237(16) Uani 1 1 d . . .
H39B H 0.3214 0.5178 0.7847 0.028 Uiso 1 1 calc R . .
C40B C 0.2738(6) 0.4953(4) 0.8881(3) 0.0273(17) Uani 1 1 d . . .
C41B C 0.2181(9) 0.4231(7) 0.9033(5) 0.073(3) Uani 1 1 d U . .
H41D H 0.2181 0.3807 0.8755 0.109 Uiso 1 1 calc R . .
H41E H 0.1491 0.4314 0.9019 0.109 Uiso 1 1 calc R . .
H41F H 0.2521 0.4117 0.9420 0.109 Uiso 1 1 calc R . .
C42B C 0.2871(9) 0.5617(7) 0.9357(5) 0.070(3) Uani 1 1 d U . .
H42D H 0.2218 0.5692 0.9422 0.106 Uiso 1 1 calc R . .
H42E H 0.3157 0.6079 0.9233 0.106 Uiso 1 1 calc R . .
H42F H 0.3319 0.5496 0.9714 0.106 Uiso 1 1 calc R . .
C43B C 0.3812(7) 0.4756(7) 0.8863(4) 0.061(3) Uani 1 1 d . . .
H43D H 0.4114 0.4525 0.9212 0.091 Uiso 1 1 calc R . .
H43E H 0.4234 0.5218 0.8839 0.091 Uiso 1 1 calc R . .
H43F H 0.3755 0.4402 0.8526 0.091 Uiso 1 1 calc R . .
C44B C -0.0528(5) 0.5794(4) 0.7677(3) 0.0219(16) Uani 1 1 d . . .
H44C H -0.0872 0.5853 0.7273 0.026 Uiso 1 1 calc R . .
H44D H -0.0922 0.5386 0.7811 0.026 Uiso 1 1 calc R . .
C45B C 0.1028(6) 0.9393(4) 0.6837(3) 0.0251(16) Uani 1 1 d . . .
H45D H 0.0675 0.9644 0.7086 0.038 Uiso 1 1 calc R . .
H45E H 0.0615 0.9335 0.6440 0.038 Uiso 1 1 calc R . .
H45F H 0.1663 0.9698 0.6859 0.038 Uiso 1 1 calc R . .
C46B C -0.0111(5) 0.5200(4) 0.6302(3) 0.0240(16) Uani 1 1 d . . .
H46D H 0.0378 0.4873 0.6231 0.036 Uiso 1 1 calc R . .
H46E H -0.0466 0.5377 0.5940 0.036 Uiso 1 1 calc R . .
H46F H -0.0592 0.4916 0.6468 0.036 Uiso 1 1 calc R . .
C47B C -0.2903(6) 0.6016(4) 0.5839(4) 0.0331(19) Uani 1 1 d . . .
H47D H -0.2983 0.5862 0.5432 0.050 Uiso 1 1 calc R . .
H47E H -0.3547 0.6127 0.5898 0.050 Uiso 1 1 calc R . .
H47F H -0.2666 0.5607 0.6069 0.050 Uiso 1 1 calc R . .
C48B C -0.2142(5) 0.6719(4) 0.6024(3) 0.0216(15) Uani 1 1 d . . .
C49B C -0.2439(5) 0.7436(4) 0.6106(4) 0.0269(18) Uani 1 1 d . . .
H49B H -0.3129 0.7465 0.6069 0.032 Uiso 1 1 calc R . .
C50B C -0.1792(6) 0.8118(4) 0.6238(3) 0.0241(16) Uani 1 1 d . . .
C51B C -0.2222(6) 0.8878(4) 0.6294(4) 0.0298(18) Uani 1 1 d . . .
H51D H -0.1671 0.9286 0.6427 0.045 Uiso 1 1 calc R . .
H51E H -0.2628 0.8854 0.6571 0.045 Uiso 1 1 calc R . .
H51F H -0.2637 0.8974 0.5919 0.045 Uiso 1 1 calc R . .
C52B C 0.1830(7) 0.8799(5) 0.5269(4) 0.039(2) Uani 1 1 d . . .
H52D H 0.1281 0.9052 0.5052 0.058 Uiso 1 1 calc R . .
H52E H 0.2285 0.8699 0.5030 0.058 Uiso 1 1 calc R . .
H52F H 0.2195 0.9123 0.5615 0.058 Uiso 1 1 calc R . .
C53B C 0.1403(5) 0.8049(4) 0.5441(3) 0.0245(16) Uani 1 1 d . . .
C54B C 0.1517(5) 0.7354(4) 0.5165(3) 0.0272(17) Uani 1 1 d . . .
H54B H 0.1890 0.7368 0.4886 0.033 Uiso 1 1 calc R . .
C55B C 0.1117(5) 0.6645(4) 0.5276(3) 0.0235(16) Uani 1 1 d . . .
C56B C 0.1259(6) 0.5929(5) 0.4945(4) 0.0319(18) Uani 1 1 d . . .
H56D H 0.1671 0.5622 0.5210 0.048 Uiso 1 1 calc R . .
H56E H 0.1591 0.6062 0.4647 0.048 Uiso 1 1 calc R . .
H56F H 0.0605 0.5641 0.4767 0.048 Uiso 1 1 calc R . .
O1 O 1.0694(11) 1.0250(9) 0.0538(6) 0.057(4) Uani 0.50 1 d PDU . .
C1 C 1.0967(16) 1.0093(15) 0.0001(8) 0.060(7) Uani 0.50 1 d PDU . .
H1A H 1.1115 0.9570 -0.0027 0.072 Uiso 0.50 1 d PR . .
H1B H 1.1553 1.0435 -0.0014 0.072 Uiso 0.50 1 d PR . .
C2 C 1.0079(17) 1.0218(16) -0.0503(9) 0.050(7) Uani 0.50 1 d PDU . .
H2A H 1.0002 0.9885 -0.0854 0.060 Uiso 0.50 1 d PR . .
H2B H 1.0118 1.0742 -0.0599 0.060 Uiso 0.50 1 d PR . .
C3 C 0.9168(14) 1.0030(14) -0.0256(11) 0.055(6) Uani 0.50 1 d PDU . .
H3A H 0.8740 0.9577 -0.0459 0.065 Uiso 0.50 1 d PR . .
H3B H 0.8764 1.0451 -0.0276 0.065 Uiso 0.50 1 d PR . .
C4 C 0.9654(14) 0.9912(16) 0.0379(11) 0.056(8) Uani 0.50 1 d PDU . .
H4C H 0.9321 1.0155 0.0642 0.067 Uiso 0.50 1 d PR . .
H4D H 0.9649 0.9374 0.0435 0.067 Uiso 0.50 1 d PR . .

loop_
_atom_site_aniso_label
_atom_site_aniso_U_11
_atom_site_aniso_U_22
_atom_site_aniso_U_33
_atom_site_aniso_U_23
_atom_site_aniso_U_13
_atom_site_aniso_U_12
U1 0.01506(14) 0.01658(14) 0.01941(16) 0.00373(10) 0.00309(10) 0.00361(10)
O1A 0.016(2) 0.020(3) 0.027(3) 0.004(2) 0.002(2) 0.0068(19)
O2A 0.018(2) 0.016(2) 0.025(3) 0.0054(19) 0.004(2) 0.0054(19)
O3A 0.029(3) 0.021(3) 0.017(3) 0.004(2) 0.009(2) 0.001(2)
O4A 0.018(2) 0.012(2) 0.018(3) 0.0034(18) 0.0012(19) 0.0054(18)
O5A 0.024(3) 0.022(3) 0.019(3) 0.005(2) 0.006(2) 0.004(2)
O6A 0.031(3) 0.019(3) 0.023(3) 0.010(2) 0.004(2) 0.004(2)
O7A 0.023(3) 0.019(3) 0.029(3) 0.003(2) 0.002(2) 0.006(2)
O8A 0.015(2) 0.019(2) 0.026(3) 0.002(2) 0.000(2) 0.0046(19)
C1A 0.017(4) 0.018(4) 0.023(4) 0.003(3) 0.004(3) 0.004(3)
C2A 0.016(4) 0.021(4) 0.029(4) 0.005(3) 0.008(3) 0.001(3)
C3A 0.026(4) 0.018(4) 0.022(4) 0.006(3) 0.005(3) 0.005(3)
C4A 0.021(4) 0.021(4) 0.026(4) 0.001(3) 0.007(3) -0.003(3)
C5A 0.022(4) 0.029(4) 0.023(4) 0.008(3) 0.009(3) 0.008(3)
C6A 0.024(4) 0.021(4) 0.027(4) 0.003(3) 0.005(3) 0.008(3)
C7A 0.018(4) 0.031(4) 0.032(5) 0.004(3) 0.001(3) 0.004(3)
C8A 0.015(4) 0.049(6) 0.078(7) 0.019(5) 0.010(4) 0.003(4)
C9A 0.032(5) 0.058(6) 0.041(6) 0.005(4) -0.003(4) 0.012(4)
C10A 0.016(4) 0.035(5) 0.064(6) 0.002(4) -0.001(4) 0.011(3)
C11A 0.020(4) 0.022(4) 0.020(4) 0.002(3) 0.000(3) 0.000(3)
C12A 0.018(4) 0.014(3) 0.026(4) 0.003(3) 0.005(3) 0.003(3)
C13A 0.025(4) 0.016(3) 0.017(4) 0.000(3) 0.003(3) 0.004(3)
C14A 0.022(4) 0.015(3) 0.021(4) 0.001(3) 0.007(3) 0.004(3)
C15A 0.031(4) 0.024(4) 0.023(4) 0.004(3) 0.008(3) 0.008(3)
C16A 0.027(4) 0.022(4) 0.030(4) 0.004(3) 0.005(3) 0.004(3)
C17A 0.022(4) 0.026(4) 0.024(4) 0.001(3) 0.005(3) 0.001(3)
C18A 0.041(5) 0.029(4) 0.019(4) 0.008(3) -0.006(3) 0.004(4)
C19A 0.045(5) 0.097(7) 0.040(5) 0.020(5) -0.010(4) -0.001(5)
C20A 0.055(6) 0.050(6) 0.038(6) 0.017(4) -0.014(5) -0.012(5)
C21A 0.086(7) 0.052(6) 0.045(6) -0.003(4) -0.007(5) 0.011(5)
C22A 0.028(4) 0.016(4) 0.016(4) -0.002(3) 0.002(3) 0.002(3)
C23A 0.016(3) 0.017(3) 0.019(4) 0.003(3) 0.006(3) 0.002(3)
C24A 0.008(3) 0.021(4) 0.023(4) 0.003(3) -0.003(3) 0.004(3)
C25A 0.012(3) 0.013(3) 0.022(4) 0.004(3) 0.003(3) 0.002(2)
C26A 0.019(4) 0.025(4) 0.021(4) 0.007(3) 0.002(3) 0.001(3)
C27A 0.017(3) 0.025(4) 0.022(4) 0.005(3) 0.004(3) 0.004(3)
C28A 0.023(4) 0.025(4) 0.023(4) -0.001(3) 0.002(3) 0.005(3)
C29A 0.034(4) 0.036(5) 0.027(4) 0.005(3) 0.013(4) 0.006(4)
C30A 0.064(6) 0.047(6) 0.023(5) 0.011(4) 0.010(4) 0.017(5)
C31A 0.071(7) 0.044(5) 0.031(5) 0.009(4) 0.031(5) 0.008(5)
C32A 0.048(6) 0.047(6) 0.045(6) 0.017(4) 0.017(5) 0.000(4)
C33A 0.012(3) 0.017(3) 0.025(4) 0.001(3) 0.006(3) -0.001(3)
C34A 0.019(4) 0.013(3) 0.028(4) 0.003(3) 0.007(3) 0.004(3)
C35A 0.019(3) 0.019(3) 0.015(4) -0.002(3) 0.002(3) 0.005(3)
C36A 0.020(4) 0.015(3) 0.026(4) 0.003(3) 0.008(3) 0.004(3)
C37A 0.013(3) 0.022(4) 0.027(4) 0.006(3) 0.006(3) 0.005(3)
C38A 0.022(4) 0.015(4) 0.031(4) 0.000(3) 0.003(3) 0.002(3)
C39A 0.034(4) 0.016(4) 0.021(4) 0.007(3) 0.007(3) 0.009(3)
C40A 0.017(4) 0.035(4) 0.032(5) 0.005(3) 0.007(3) 0.000(3)
C41A 0.041(5) 0.086(8) 0.026(5) 0.017(5) 0.002(4) 0.007(5)
C42A 0.077(7) 0.045(6) 0.029(5) 0.000(4) -0.014(5) 0.005(5)
C43A 0.041(5) 0.065(6) 0.036(5) 0.021(4) 0.010(4) 0.033(5)
C44A 0.018(3) 0.015(3) 0.028(4) 0.005(3) 0.009(3) 0.004(3)
C45A 0.022(4) 0.023(4) 0.031(4) 0.008(3) 0.006(3) 0.009(3)
C46A 0.030(4) 0.022(4) 0.024(4) -0.003(3) 0.008(3) 0.000(3)
C47A 0.050(5) 0.022(4) 0.028(4) 0.009(3) 0.020(4) 0.010(4)
C48A 0.022(4) 0.023(4) 0.017(4) 0.002(3) 0.002(3) 0.008(3)
C49A 0.029(4) 0.025(4) 0.030(4) 0.003(3) 0.015(3) 0.003(3)
C50A 0.012(3) 0.019(4) 0.023(4) 0.008(3) 0.003(3) 0.002(3)
C51A 0.038(5) 0.022(4) 0.038(5) 0.005(3) 0.012(4) -0.003(3)
C52A 0.033(4) 0.022(4) 0.038(5) -0.001(3) 0.003(4) 0.008(3)
C53A 0.022(2) 0.022(2) 0.021(2) 0.0047(17) 0.0003(17) 0.0069(17)
C54A 0.025(4) 0.013(3) 0.035(5) -0.002(3) 0.012(3) 0.001(3)
C55A 0.018(2) 0.025(2) 0.024(2) 0.0010(17) 0.0032(17) 0.0054(17)
C56A 0.023(4) 0.023(4) 0.047(5) 0.006(4) 0.003(4) 0.002(3)
U2 0.01525(14) 0.01743(15) 0.01925(15) 0.00219(10) 0.00305(11) 0.00311(10)
O1B 0.024(3) 0.022(3) 0.024(3) 0.003(2) 0.008(2) 0.003(2)
O2B 0.020(3) 0.021(3) 0.019(3) 0.005(2) 0.005(2) 0.004(2)
O3B 0.015(2) 0.018(2) 0.027(3) 0.001(2) 0.001(2) 0.0044(19)
O4B 0.018(2) 0.007(2) 0.044(3) 0.004(2) 0.008(2) 0.0008(18)
O5B 0.016(3) 0.025(3) 0.025(3) 0.004(2) 0.000(2) 0.000(2)
O6B 0.014(2) 0.024(3) 0.030(3) 0.001(2) -0.001(2) 0.004(2)
O7B 0.026(3) 0.020(3) 0.022(3) 0.008(2) 0.007(2) 0.002(2)
O8B 0.023(3) 0.023(3) 0.018(3) -0.001(2) 0.005(2) 0.000(2)
C1B 0.015(3) 0.025(4) 0.032(4) 0.004(3) 0.008(3) 0.006(3)
C2B 0.022(4) 0.023(4) 0.019(4) 0.003(3) 0.009(3) 0.004(3)
C3B 0.016(4) 0.023(4) 0.027(4) 0.003(3) 0.005(3) 0.003(3)
C4B 0.019(4) 0.029(4) 0.021(4) -0.002(3) 0.008(3) 0.006(3)
C5B 0.020(4) 0.031(4) 0.022(4) 0.000(3) 0.005(3) 0.004(3)
C6B 0.015(3) 0.033(4) 0.024(4) 0.009(3) 0.004(3) 0.003(3)
C7B 0.038(5) 0.037(5) 0.033(5) 0.002(4) 0.016(4) -0.005(4)
C8B 0.053(6) 0.061(6) 0.023(5) 0.001(4) 0.003(4) -0.009(5)
C9B 0.060(7) 0.068(7) 0.041(6) 0.004(5) 0.028(5) 0.012(5)
C10B 0.075(7) 0.049(6) 0.032(5) 0.007(4) 0.028(5) -0.014(5)
C11B 0.025(4) 0.022(4) 0.020(4) 0.000(3) 0.007(3) 0.005(3)
C12B 0.019(4) 0.019(4) 0.018(4) 0.001(3) -0.003(3) 0.005(3)
C13B 0.019(4) 0.012(3) 0.020(4) 0.002(3) -0.002(3) 0.002(3)
C14B 0.016(4) 0.018(4) 0.027(4) -0.001(3) 0.002(3) 0.001(3)
C15B 0.021(4) 0.024(4) 0.031(4) 0.003(3) 0.007(3) 0.002(3)
C16B 0.027(4) 0.026(4) 0.017(4) 0.001(3) 0.004(3) 0.000(3)
C17B 0.025(4) 0.020(4) 0.022(4) 0.003(3) 0.007(3) -0.001(3)
C18B 0.033(4) 0.034(5) 0.025(4) 0.004(3) 0.001(3) 0.007(3)
C19B 0.085(7) 0.053(6) 0.047(6) 0.008(5) -0.006(5) 0.014(5)
C20B 0.036(5) 0.105(9) 0.032(6) 0.009(6) -0.015(4) 0.001(5)
C21B 0.041(5) 0.081(7) 0.022(5) -0.005(5) -0.002(4) 0.015(5)
C22B 0.011(3) 0.018(4) 0.024(4) 0.002(3) -0.001(3) 0.001(3)
C23B 0.017(3) 0.023(4) 0.017(4) 0.004(3) 0.001(3) 0.005(3)
C24B 0.022(4) 0.021(4) 0.012(3) 0.000(3) 0.004(3) 0.005(3)
C25B 0.023(4) 0.027(4) 0.015(4) 0.001(3) 0.006(3) 0.004(3)
C26B 0.027(4) 0.021(4) 0.024(4) 0.007(3) 0.010(3) 0.010(3)
C27B 0.026(4) 0.019(4) 0.026(4) 0.003(3) 0.009(3) 0.008(3)
C28B 0.018(4) 0.026(4) 0.021(4) -0.001(3) 0.005(3) -0.001(3)
C29B 0.019(4) 0.033(4) 0.034(5) 0.007(3) 0.007(3) 0.002(3)
C30B 0.019(4) 0.038(5) 0.075(7) 0.011(5) 0.001(4) 0.004(4)
C31B 0.029(4) 0.067(6) 0.088(7) -0.022(5) -0.001(5) 0.019(4)
C32B 0.023(5) 0.092(8) 0.059(7) 0.032(6) -0.006(4) 0.011(5)
C33B 0.028(4) 0.018(4) 0.025(4) 0.002(3) 0.010(3) 0.008(3)
C34B 0.025(4) 0.011(3) 0.020(4) 0.001(3) 0.005(3) 0.000(3)
C35B 0.025(4) 0.018(4) 0.022(4) 0.004(3) 0.003(3) 0.005(3)
C36B 0.024(4) 0.015(3) 0.023(4) 0.001(3) 0.005(3) -0.001(3)
C37B 0.034(4) 0.024(4) 0.028(4) 0.000(3) 0.014(3) 0.002(3)
C38B 0.027(4) 0.015(4) 0.028(4) 0.004(3) 0.006(3) 0.006(3)
C39B 0.021(4) 0.025(4) 0.028(4) 0.002(3) 0.011(3) 0.004(3)
C40B 0.035(4) 0.026(4) 0.024(4) 0.009(3) 0.008(3) 0.010(3)
C41B 0.068(6) 0.069(6) 0.077(7) 0.045(5) 0.003(5) 0.004(5)
C42B 0.085(7) 0.074(6) 0.045(6) -0.005(5) -0.005(5) 0.038(5)
C43B 0.041(6) 0.111(10) 0.036(6) 0.029(6) 0.008(4) 0.030(6)
C44B 0.015(3) 0.018(4) 0.034(4) 0.001(3) 0.008(3) 0.003(3)
C45B 0.027(4) 0.017(4) 0.031(4) 0.004(3) 0.007(3) 0.004(3)
C46B 0.022(4) 0.021(4) 0.027(4) -0.002(3) 0.002(3) 0.007(3)
C47B 0.037(5) 0.025(4) 0.036(5) 0.007(3) 0.007(4) -0.004(3)
C48B 0.024(4) 0.023(4) 0.015(4) 0.009(3) 0.000(3) 0.002(3)
C49B 0.006(3) 0.031(4) 0.040(5) 0.009(3) -0.002(3) 0.004(3)
C50B 0.032(4) 0.020(4) 0.026(4) 0.006(3) 0.015(3) 0.007(3)
C51B 0.023(4) 0.034(4) 0.031(5) 0.003(3) 0.001(3) 0.012(3)
C52B 0.040(5) 0.033(5) 0.045(6) 0.005(4) 0.018(4) -0.006(4)
C53B 0.020(4) 0.027(4) 0.024(4) 0.003(3) 0.002(3) 0.002(3)
C54B 0.016(4) 0.035(4) 0.032(4) -0.004(3) 0.009(3) 0.002(3)
C55B 0.021(4) 0.028(4) 0.019(4) 0.000(3) -0.001(3) 0.006(3)
C56B 0.029(4) 0.037(5) 0.030(5) -0.005(4) 0.009(3) 0.006(3)
O1 0.056(7) 0.066(8) 0.047(7) 0.007(6) 0.008(6) 0.009(6)
C1 0.059(10) 0.065(10) 0.057(10) 0.001(8) 0.014(8) 0.015(8)
C2 0.055(10) 0.049(10) 0.046(10) 0.002(7) 0.014(8) 0.009(8)
C3 0.051(9) 0.050(9) 0.062(10) 0.006(8) 0.012(8) 0.008(7)
C4 0.057(11) 0.055(11) 0.057(11) 0.001(8) 0.016(8) 0.013(8)

loop_
_atom_type_symbol
_atom_type_description
_atom_type_scat_dispersion_real
_atom_type_scat_dispersion_imag
_atom_type_scat_source
C C 0.0033 0.0016 'International Tables Vol C Tables 4.2.6.8 and 6.1.1.4'
H H 0.0000 0.0000 'International Tables Vol C Tables 4.2.6.8 and 6.1.1.4'
N N 0.0061 0.0033 'International Tables Vol C Tables 4.2.6.8 and 6.1.1.4'
O O 0.0106 0.0060 'International Tables Vol C Tables 4.2.6.8 and 6.1.1.4'
U U -9.6767 9.6646 'International Tables Vol C Tables 4.2.6.8 and 6.1.1.4'

loop_
_geom_angle_atom_site_label_1
_geom_angle_atom_site_label_2
_geom_angle_atom_site_label_3
_geom_angle
_geom_angle_site_symmetry_1
_geom_angle_site_symmetry_3
_geom_angle_publ_flag
O1A U1 O3A 96.49(18) . . ?
O1A U1 O7A 143.24(17) . . ?
O3A U1 O7A 87.97(18) . . ?
O1A U1 O6A 81.13(18) . . ?
O3A U1 O6A 144.28(17) . . ?
O7A U1 O6A 74.53(17) . . ?
O1A U1 O8A 145.97(17) . . ?
O3A U1 O8A 82.20(17) . . ?
O7A U1 O8A 70.79(16) . . ?
O6A U1 O8A 119.05(17) . . ?
O1A U1 O5A 87.12(17) . . ?
O3A U1 O5A 144.93(16) . . ?
O7A U1 O5A 109.66(17) . . ?
O6A U1 O5A 70.78(16) . . ?
O8A U1 O5A 75.91(16) . . ?
O1A U1 O4A 75.48(15) . . ?
O3A U1 O4A 77.58(16) . . ?
O7A U1 O4A 140.59(15) . . ?
O6A U1 O4A 134.49(16) . . ?
O8A U1 O4A 71.02(15) . . ?
O5A U1 O4A 69.58(15) . . ?
O1A U1 O2A 76.77(16) . . ?
O3A U1 O2A 74.61(16) . . ?
O7A U1 O2A 69.29(15) . . ?
O6A U1 O2A 70.14(16) . . ?
O8A U1 O2A 134.05(15) . . ?
O5A U1 O2A 139.48(15) . . ?
O4A U1 O2A 137.74(14) . . ?
C2A O1A U1 176.9(5) . . ?
C13A O2A C45A 112.2(5) . . ?
C13A O2A U1 120.9(4) . . ?
C45A O2A U1 126.8(4) . . ?
C24A O3A U1 179.2(5) . . ?
C35A O4A C46A 113.7(5) . . ?
C35A O4A U1 118.6(4) . . ?
C46A O4A U1 126.2(4) . . ?
C48A O5A U1 136.4(4) . . ?
C50A O6A U1 136.0(4) . . ?
C53A O7A U1 136.6(4) . . ?
C55A O8A U1 135.9(4) . . ?
C6A C1A C2A 119.6(6) . . ?
C6A C1A C44A 122.6(6) . . ?
C2A C1A C44A 117.4(6) . . ?
O1A C2A C3A 120.4(6) . . ?
O1A C2A C1A 120.0(6) . . ?
C3A C2A C1A 119.6(6) . . ?
C4A C3A C2A 118.1(6) . . ?
C4A C3A C11A 122.3(6) . . ?
C2A C3A C11A 119.5(6) . . ?
C3A C4A C5A 123.4(6) . . ?
C4A C5A C6A 117.2(7) . . ?
C4A C5A C7A 120.4(6) . . ?
C6A C5A C7A 122.3(7) . . ?
C1A C6A C5A 122.1(7) . . ?
C10A C7A C8A 108.0(7) . . ?
C10A C7A C9A 108.7(7) . . ?
C8A C7A C9A 109.1(7) . . ?
C10A C7A C5A 112.7(6) . . ?
C8A C7A C5A 110.0(6) . . ?
C9A C7A C5A 108.3(6) . . ?
C3A C11A C12A 110.6(6) . . ?
C13A C12A C17A 117.7(6) . . ?
C13A C12A C11A 121.9(6) . . ?
C17A C12A C11A 120.3(6) . . ?
C12A C13A C14A 122.4(7) . . ?
C12A C13A O2A 119.1(6) . . ?
C14A C13A O2A 118.5(6) . . ?
C15A C14A C13A 117.7(6) . . ?
C15A C14A C22A 119.8(6) . . ?
C13A C14A C22A 122.5(6) . . ?
C14A C15A C16A 122.0(7) . . ?
C17A C16A C15A 118.3(7) . . ?
C17A C16A C18A 122.0(7) . . ?
C15A C16A C18A 119.7(7) . . ?
C16A C17A C12A 121.9(7) . . ?
C19A C18A C20A 107.4(8) . . ?
C19A C18A C21A 108.9(8) . . ?
C20A C18A C21A 108.5(8) . . ?
C19A C18A C16A 112.8(7) . . ?
C20A C18A C16A 111.1(6) . . ?
C21A C18A C16A 108.1(7) . . ?
C14A C22A C23A 110.7(6) . . ?
C24A C23A C28A 119.0(6) . . ?
C24A C23A C22A 119.3(6) . . ?
C28A C23A C22A 121.4(6) . . ?
O3A C24A C23A 121.0(6) . . ?
O3A C24A C25A 119.6(6) . . ?
C23A C24A C25A 119.3(6) . . ?
C26A C25A C24A 119.9(6) . . ?
C26A C25A C33A 121.2(6) . . ?
C24A C25A C33A 118.7(6) . . ?
C25A C26A C27A 122.3(7) . . ?
C28A C27A C26A 116.4(7) . . ?
C28A C27A C29A 125.0(7) . . ?
C26A C27A C29A 118.6(6) . . ?
C27A C28A C23A 123.0(7) . . ?
C32A C29A C27A 110.7(7) . . ?
C32A C29A C31A 109.0(7) . . ?
C27A C29A C31A 111.3(6) . . ?
C32A C29A C30A 108.8(7) . . ?
C27A C29A C30A 109.1(6) . . ?
C31A C29A C30A 107.9(7) . . ?
C25A C33A C34A 109.9(5) . . ?
C39A C34A C35A 118.9(6) . . ?
C39A C34A C33A 118.8(6) . . ?
C35A C34A C33A 122.2(6) . . ?
C34A C35A O4A 120.1(6) . . ?
C34A C35A C36A 121.0(6) . . ?
O4A C35A C36A 118.8(6) . . ?
C37A C36A C35A 117.7(6) . . ?
C37A C36A C44A 120.5(6) . . ?
C35A C36A C44A 121.8(6) . . ?
C36A C37A C38A 123.7(6) . . ?
C39A C38A C37A 115.6(7) . . ?
C39A C38A C40A 123.4(7) . . ?
C37A C38A C40A 120.9(6) . . ?
C34A C39A C38A 123.1(7) . . ?
C41A C40A C42A 109.1(8) . . ?
C41A C40A C38A 112.3(6) . . ?
C42A C40A C38A 107.6(7) . . ?
C41A C40A C43A 107.7(7) . . ?
C42A C40A C43A 109.3(7) . . ?
C38A C40A C43A 110.8(7) . . ?
C36A C44A C1A 109.8(6) . . ?
O5A C48A C49A 123.9(6) . . ?
O5A C48A C47A 117.2(6) . . ?
C49A C48A C47A 118.9(6) . . ?
C50A C49A C48A 124.3(7) . . ?
O6A C50A C49A 124.8(6) . . ?
O6A C50A C51A 114.6(6) . . ?
C49A C50A C51A 120.4(6) . . ?
O7A C53A C54A 125.8(7) . . ?
O7A C53A C52A 115.5(6) . . ?
C54A C53A C52A 118.7(7) . . ?
C53A C54A C55A 121.1(7) . . ?
O8A C55A C54A 126.3(6) . . ?
O8A C55A C56A 117.3(6) . . ?
C54A C55A C56A 116.3(6) . . ?
O3B U2 O1B 96.83(18) . . ?
O3B U2 O5B 143.01(17) . . ?
O1B U2 O5B 87.25(18) . . ?
O3B U2 O7B 85.80(18) . . ?
O1B U2 O7B 144.46(17) . . ?
O5B U2 O7B 111.62(17) . . ?
O3B U2 O6B 146.04(16) . . ?
O1B U2 O6B 83.88(18) . . ?
O5B U2 O6B 70.91(16) . . ?
O7B U2 O6B 75.10(17) . . ?
O3B U2 O8B 80.97(17) . . ?
O1B U2 O8B 144.82(17) . . ?
O5B U2 O8B 75.14(17) . . ?
O7B U2 O8B 70.68(16) . . ?
O6B U2 O8B 117.18(17) . . ?
O3B U2 O4B 76.02(16) . . ?
O1B U2 O4B 74.92(17) . . ?
O5B U2 O4B 69.60(16) . . ?
O7B U2 O4B 139.09(16) . . ?
O6B U2 O4B 135.65(15) . . ?
O8B U2 O4B 70.46(16) . . ?
O3B U2 O2B 76.57(16) . . ?
O1B U2 O2B 77.58(16) . . ?
O5B U2 O2B 139.63(16) . . ?
O7B U2 O2B 68.56(15) . . ?
O6B U2 O2B 70.42(15) . . ?
O8B U2 O2B 134.40(15) . . ?
O4B U2 O2B 138.10(15) . . ?
C2B O1B U2 178.3(5) . . ?
C13B O2B C45B 113.3(5) . . ?
C13B O2B U2 118.3(4) . . ?
C45B O2B U2 128.0(4) . . ?
C24B O3B U2 178.1(4) . . ?
C35B O4B C46B 113.0(5) . . ?
C35B O4B U2 121.1(4) . . ?
C46B O4B U2 125.9(4) . . ?
C48B O5B U2 136.6(4) . . ?
C50B O6B U2 135.0(4) . . ?
C53B O7B U2 134.9(5) . . ?
C55B O8B U2 135.1(4) . . ?
C6B C1B C2B 119.1(7) . . ?
C6B C1B C44B 122.0(7) . . ?
C2B C1B C44B 118.9(7) . . ?
O1B C2B C3B 119.7(6) . . ?
O1B C2B C1B 120.5(6) . . ?
C3B C2B C1B 119.7(7) . . ?
C4B C3B C2B 119.0(7) . . ?
C4B C3B C11B 120.7(6) . . ?
C2B C3B C11B 120.2(7) . . ?
C3B C4B C5B 122.7(7) . . ?
C6B C5B C4B 116.8(7) . . ?
C6B C5B C7B 123.7(7) . . ?
C4B C5B C7B 119.4(7) . . ?
C5B C6B C1B 122.7(7) . . ?
C5B C7B C10B 112.1(7) . . ?
C5B C7B C8B 109.4(6) . . ?
C10B C7B C8B 107.4(8) . . ?
C5B C7B C9B 109.8(7) . . ?
C10B C7B C9B 108.8(7) . . ?
C8B C7B C9B 109.3(8) . . ?
C3B C11B C12B 109.5(6) . . ?
C13B C12B C17B 119.0(6) . . ?
C13B C12B C11B 122.5(6) . . ?
C17B C12B C11B 118.2(6) . . ?
C12B C13B C14B 121.4(7) . . ?
C12B C13B O2B 119.4(6) . . ?
C14B C13B O2B 119.1(6) . . ?
C15B C14B C13B 117.7(7) . . ?
C15B C14B C22B 119.3(6) . . ?
C13B C14B C22B 122.8(6) . . ?
C14B C15B C16B 123.0(7) . . ?
C15B C16B C17B 117.1(7) . . ?
C15B C16B C18B 121.8(7) . . ?
C17B C16B C18B 120.8(7) . . ?
C12B C17B C16B 121.7(7) . . ?
C21B C18B C19B 108.7(8) . . ?
C21B C18B C16B 113.9(7) . . ?
C19B C18B C16B 107.8(7) . . ?
C21B C18B C20B 106.5(8) . . ?
C19B C18B C20B 109.2(8) . . ?
C16B C18B C20B 110.6(7) . . ?
C23B C22B C14B 109.7(6) . . ?
C24B C23B C28B 118.9(6) . . ?
C24B C23B C22B 120.0(6) . . ?
C28B C23B C22B 121.0(6) . . ?
O3B C24B C25B 120.3(6) . . ?
O3B C24B C23B 119.1(6) . . ?
C25B C24B C23B 120.6(6) . . ?
C24B C25B C26B 118.5(6) . . ?
C24B C25B C33B 119.6(6) . . ?
C26B C25B C33B 121.6(7) . . ?
C25B C26B C27B 123.2(7) . . ?
C26B C27B C28B 116.4(7) . . ?
C26B C27B C29B 120.8(6) . . ?
C28B C27B C29B 122.5(6) . . ?
C27B C28B C23B 122.3(6) . . ?
C31B C29B C30B 108.6(7) . . ?
C31B C29B C32B 109.8(8) . . ?
C30B C29B C32B 109.2(8) . . ?
C31B C29B C27B 109.6(7) . . ?
C30B C29B C27B 111.6(6) . . ?
C32B C29B C27B 108.1(6) . . ?
C25B C33B C34B 110.3(6) . . ?
C39B C34B C35B 118.1(6) . . ?
C39B C34B C33B 119.6(6) . . ?
C35B C34B C33B 122.2(6) . . ?
C36B C35B C34B 122.2(7) . . ?
C36B C35B O4B 119.3(6) . . ?
C34B C35B O4B 118.5(6) . . ?
C35B C36B C37B 118.2(7) . . ?
C35B C36B C44B 122.2(7) . . ?
C37B C36B C44B 119.4(6) . . ?
C36B C37B C38B 121.9(7) . . ?
C37B C38B C39B 117.4(7) . . ?
C37B C38B C40B 120.3(7) . . ?
C39B C38B C40B 122.3(7) . . ?
C34B C39B C38B 122.1(7) . . ?
C41B C40B C38B 108.9(7) . . ?
C41B C40B C42B 110.9(9) . . ?
C38B C40B C42B 109.4(7) . . ?
C41B C40B C43B 106.5(8) . . ?
C38B C40B C43B 113.1(7) . . ?
C42B C40B C43B 108.0(8) . . ?
C1B C44B C36B 111.1(6) . . ?
O5B C48B C49B 123.0(6) . . ?
O5B C48B C47B 115.2(6) . . ?
C49B C48B C47B 121.7(7) . . ?
C48B C49B C50B 125.1(7) . . ?
O6B C50B C49B 124.7(7) . . ?
O6B C50B C51B 115.3(6) . . ?
C49B C50B C51B 120.0(7) . . ?
O7B C53B C54B 124.8(7) . . ?
O7B C53B C52B 114.8(7) . . ?
C54B C53B C52B 120.4(7) . . ?
C55B C54B C53B 124.4(7) . . ?
O8B C55B C54B 124.3(7) . . ?
O8B C55B C56B 115.1(6) . . ?
C54B C55B C56B 120.6(7) . . ?
C4 O1 C1 100.6(18) . . ?
O1 C1 C2 108.4(16) . . ?
C1 C2 C3 102.4(15) . . ?
C2 C3 C4 103.4(14) . . ?
O1 C4 C3 109.4(15) . . ?

loop_
_geom_bond_atom_site_label_1
_geom_bond_atom_site_label_2
_geom_bond_distance
_geom_bond_site_symmetry_2
_geom_bond_publ_flag
U1 O1A 2.153(4) . ?
U1 O3A 2.161(5) . ?
U1 O7A 2.341(5) . ?
U1 O6A 2.351(5) . ?
U1 O8A 2.386(4) . ?
U1 O5A 2.404(5) . ?
U1 O4A 2.600(4) . ?
U1 O2A 2.601(5) . ?
O1A C2A 1.342(8) . ?
O2A C13A 1.415(8) . ?
O2A C45A 1.433(8) . ?
O3A C24A 1.348(8) . ?
O4A C35A 1.398(8) . ?
O4A C46A 1.448(8) . ?
O5A C48A 1.279(8) . ?
O6A C50A 1.287(8) . ?
O7A C53A 1.273(8) . ?
O8A C55A 1.225(8) . ?
C1A C6A 1.378(10) . ?
C1A C2A 1.414(10) . ?
C1A C44A 1.522(9) . ?
C2A C3A 1.408(10) . ?
C3A C4A 1.388(10) . ?
C3A C11A 1.512(10) . ?
C4A C5A 1.390(10) . ?
C5A C6A 1.393(10) . ?
C5A C7A 1.545(10) . ?
C7A C10A 1.525(11) . ?
C7A C8A 1.534(11) . ?
C7A C9A 1.539(12) . ?
C11A C12A 1.519(10) . ?
C12A C13A 1.389(10) . ?
C12A C17A 1.408(10) . ?
C13A C14A 1.407(10) . ?
C14A C15A 1.390(10) . ?
C14A C22A 1.499(9) . ?
C15A C16A 1.399(10) . ?
C16A C17A 1.389(11) . ?
C16A C18A 1.544(10) . ?
C18A C19A 1.514(13) . ?
C18A C20A 1.535(11) . ?
C18A C21A 1.542(12) . ?
C22A C23A 1.527(9) . ?
C23A C24A 1.395(9) . ?
C23A C28A 1.400(10) . ?
C24A C25A 1.401(9) . ?
C25A C26A 1.377(10) . ?
C25A C33A 1.515(9) . ?
C26A C27A 1.411(10) . ?
C27A C28A 1.381(10) . ?
C27A C29A 1.537(10) . ?
C29A C32A 1.526(11) . ?
C29A C31A 1.538(11) . ?
C29A C30A 1.541(12) . ?
C33A C34A 1.517(9) . ?
C34A C39A 1.384(10) . ?
C34A C35A 1.387(10) . ?
C35A C36A 1.414(9) . ?
C36A C37A 1.385(10) . ?
C36A C44A 1.516(9) . ?
C37A C38A 1.407(10) . ?
C38A C39A 1.405(10) . ?
C38A C40A 1.528(11) . ?
C40A C41A 1.513(11) . ?
C40A C42A 1.517(11) . ?
C40A C43A 1.537(11) . ?
C47A C48A 1.510(10) . ?
C48A C49A 1.396(10) . ?
C49A C50A 1.383(10) . ?
C50A C51A 1.506(9) . ?
C52A C53A 1.537(10) . ?
C53A C54A 1.385(10) . ?
C54A C55A 1.429(10) . ?
C55A C56A 1.517(10) . ?
U2 O3B 2.152(5) . ?
U2 O1B 2.159(5) . ?
U2 O5B 2.343(4) . ?
U2 O7B 2.370(5) . ?
U2 O6B 2.372(5) . ?
U2 O8B 2.378(5) . ?
U2 O4B 2.610(4) . ?
U2 O2B 2.624(5) . ?
O1B C2B 1.345(8) . ?
O2B C13B 1.410(8) . ?
O2B C45B 1.447(8) . ?
O3B C24B 1.357(8) . ?
O4B C35B 1.414(9) . ?
O4B C46B 1.433(8) . ?
O5B C48B 1.290(8) . ?
O6B C50B 1.277(9) . ?
O7B C53B 1.283(9) . ?
O8B C55B 1.290(9) . ?
C1B C6B 1.401(10) . ?
C1B C2B 1.406(10) . ?
C1B C44B 1.516(10) . ?
C2B C3B 1.397(10) . ?
C3B C4B 1.391(10) . ?
C3B C11B 1.499(10) . ?
C4B C5B 1.407(10) . ?
C5B C6B 1.375(10) . ?
C5B C7B 1.524(11) . ?
C7B C10B 1.528(11) . ?
C7B C8B 1.535(11) . ?
C7B C9B 1.553(13) . ?
C11B C12B 1.541(9) . ?
C12B C13B 1.379(10) . ?
C12B C17B 1.386(10) . ?
C13B C14B 1.396(9) . ?
C14B C15B 1.385(10) . ?
C14B C22B 1.534(10) . ?
C15B C16B 1.385(10) . ?
C16B C17B 1.399(10) . ?
C16B C18B 1.530(10) . ?
C18B C21B 1.504(11) . ?
C18B C19B 1.513(12) . ?
C18B C20B 1.539(12) . ?
C22B C23B 1.521(9) . ?
C23B C24B 1.390(9) . ?
C23B C28B 1.401(10) . ?
C24B C25B 1.390(10) . ?
C25B C26B 1.392(10) . ?
C25B C33B 1.502(9) . ?
C26B C27B 1.393(10) . ?
C27B C28B 1.396(10) . ?
C27B C29B 1.548(10) . ?
C29B C31B 1.526(12) . ?
C29B C30B 1.528(11) . ?
C29B C32B 1.532(12) . ?
C33B C34B 1.514(10) . ?
C34B C39B 1.383(10) . ?
C34B C35B 1.394(10) . ?
C35B C36B 1.394(10) . ?
C36B C37B 1.395(11) . ?
C36B C44B 1.527(9) . ?
C37B C38B 1.396(10) . ?
C38B C39B 1.418(10) . ?
C38B C40B 1.530(10) . ?
C40B C41B 1.522(12) . ?
C40B C42B 1.533(12) . ?
C40B C43B 1.548(12) . ?
C47B C48B 1.497(10) . ?
C48B C49B 1.374(10) . ?
C49B C50B 1.384(10) . ?
C50B C51B 1.518(10) . ?
C52B C53B 1.508(10) . ?
C53B C54B 1.387(10) . ?
C54B C55B 1.376(10) . ?
C55B C56B 1.493(10) . ?
O1 C4 1.430(10) . ?
O1 C1 1.431(10) . ?
C1 C2 1.516(10) . ?
C2 C3 1.519(10) . ?
C3 C4 1.520(10) . ?
